data_2018049
loop_
_publ_author_name
'Beheshti, Azizolla'
'Clegg, William'
'Ebrahimi Filoori, Nahid'
'Russo, Luca'

_publ_section_title
;
 Two polymorphs of tetraethylammonium [hydrogen
 tris(3,5-dimethylpyrazolyl)borato]di-\m~2~-sulfido-disulfido(\h^2^-tetrasulfido)ditungsten(V)
 with <i>Z</i>' = 1 and 2
;
_journal_coeditor_code BI3009
_journal_issue 5
_journal_name_full 'Acta Crystallographica Section C'
_journal_page_first m149
_journal_page_last m153
_journal_paper_doi 10.1107/S0108270111013035
_journal_volume 67
_journal_year 2011
_chemical_formula_iupac '(C8 H20 N) [W2 S4 (S)4 (C15 H22 B N6)]'
_chemical_formula_moiety 'C8 H20 N +, C15 H22 B N6 S8 W2 -'
_chemical_formula_sum 'C23 H42 B N7 S8 W2'
_chemical_formula_weight 1051.63
_chemical_name_systematic
;
tetraethylammonium [hydrogen
tris(3,5-dimethylpyrazolyl)borato]di-\m~2~-sulfido-disulfido(\h^2^-
tetrasulfido)ditungsten(V)
;
_space_group_IT_number 14
_symmetry_cell_setting monoclinic
_symmetry_space_group_name_Hall '-P 2yn'
_symmetry_space_group_name_H-M 'P 1 21/n 1'
_atom_sites_solution_hydrogens geom
_atom_sites_solution_primary direct
_atom_sites_solution_secondary difmap
_audit_creation_method SHELXL-97
_cell_angle_alpha 90.00
_cell_angle_beta 90.343(5)
_cell_angle_gamma 90.00
_cell_formula_units_Z 8
_cell_length_a 17.8602(10)
_cell_length_b 18.8742(10)
_cell_length_c 20.6188(10)
_cell_measurement_reflns_used 6724
_cell_measurement_temperature 150(2)
_cell_measurement_theta_max 26.93
_cell_measurement_theta_min 2.96
_cell_volume 6950.4(6)
_computing_cell_refinement 'CrysAlisPro (Oxford Diffraction, 2009)'
_computing_data_collection 'CrysAlisPro (Oxford Diffraction, 2009)'
_computing_data_reduction 'CrysAlisPro (Oxford Diffraction, 2009)'
_computing_molecular_graphics 'SHELXTL (Sheldrick, 2008)'
_computing_publication_material 'SHELXTL and local programs'
_computing_structure_refinement 'SHELXTL (Sheldrick, 2008)'
_computing_structure_solution 'SHELXTL (Sheldrick, 2008)'
_diffrn_ambient_temperature 150(2)
_diffrn_detector_area_resol_mean 10.3968
_diffrn_measured_fraction_theta_full 0.868
_diffrn_measured_fraction_theta_max 0.735
_diffrn_measurement_device_type 'Oxford Diffraction Gemini A Ultra diffractometer'
_diffrn_measurement_method '\w scans'
_diffrn_radiation_monochromator none
_diffrn_radiation_source 'sealed tube with Enhance optics'
_diffrn_radiation_type MoK\a
_diffrn_radiation_wavelength 0.71073
_diffrn_reflns_av_R_equivalents 0.1194
_diffrn_reflns_av_sigmaI/netI 0.1575
_diffrn_reflns_limit_h_max 18
_diffrn_reflns_limit_h_min -22
_diffrn_reflns_limit_k_max 23
_diffrn_reflns_limit_k_min -21
_diffrn_reflns_limit_l_max 25
_diffrn_reflns_limit_l_min -22
_diffrn_reflns_number 23985
_diffrn_reflns_theta_full 25.00
_diffrn_reflns_theta_max 26.98
_diffrn_reflns_theta_min 3.14
_diffrn_standards_number 0
_exptl_absorpt_coefficient_mu 7.124
_exptl_absorpt_correction_T_max 0.765
_exptl_absorpt_correction_T_min 0.120
_exptl_absorpt_correction_type multi-scan
_exptl_absorpt_process_details '(CrysAlisPro; Oxford Diffraction, 2009)'
_exptl_crystal_colour orange
_exptl_crystal_density_diffrn 2.010
_exptl_crystal_density_method 'not measured'
_exptl_crystal_description plate
_exptl_crystal_F_000 4080
_exptl_crystal_size_max 0.52
_exptl_crystal_size_mid 0.38
_exptl_crystal_size_min 0.04
_refine_diff_density_max 3.815
_refine_diff_density_min -2.257
_refine_ls_extinction_method none
_refine_ls_goodness_of_fit_ref 0.972
_refine_ls_hydrogen_treatment constr
_refine_ls_matrix_type full
_refine_ls_number_parameters 759
_refine_ls_number_reflns 11129
_refine_ls_number_restraints 760
_refine_ls_restrained_S_all 0.962
_refine_ls_R_factor_all 0.1375
_refine_ls_R_factor_gt 0.0662
_refine_ls_shift/su_max 0.001
_refine_ls_shift/su_mean 0.000
_refine_ls_structure_factor_coef Fsqd
_refine_ls_weighting_details 'calc w=1/[\s^2^(Fo^2^)+(0.0768P)^2^] where P=(Fo^2^+2Fc^2^)/3'
_refine_ls_weighting_scheme calc
_refine_ls_wR_factor_gt 0.1475
_refine_ls_wR_factor_ref 0.1711
_reflns_number_gt 6168
_reflns_number_total 11129
_reflns_threshold_expression I>2\s(I)
_cod_data_source_file bi3009.cif
_cod_data_source_block 2
_cod_depositor_comments
;
The following automatic conversions were performed:

data name '_iucr_refine_instruction_details' was replaced with
'_iucr_refine_instructions_details' as specified in the replacement
file 'data/replacement-values/replacement_tags.lst'.

Automatic conversion script
Id: cif_correct_tags 9268 2022-04-12 08:56:07Z antanas 
;
_cod_original_sg_symbol_H-M 'P 21/n'
_cod_database_code 2018049
_cod_database_fobs_code 2018049

loop_
_symmetry_equiv_pos_as_xyz
'x, y, z'
'-x+1/2, y+1/2, -z+1/2'
'-x, -y, -z'
'x-1/2, -y-1/2, z-1/2'

loop_
_atom_site_type_symbol
_atom_site_label
_atom_site_fract_x
_atom_site_fract_y
_atom_site_fract_z
_atom_site_U_iso_or_equiv
_atom_site_adp_type
_atom_site_calc_flag
_atom_site_refinement_flags
_atom_site_occupancy
_atom_site_disorder_assembly
_atom_site_disorder_group
W W1 0.66878(4) 0.28456(4) 0.13733(3) 0.0239(2) Uani d U 1 . .
W W2 0.77677(4) 0.32135(4) 0.23453(4) 0.0306(2) Uani d U 1 . .
W W3 0.33782(4) 0.52581(4) 0.32667(4) 0.0287(2) Uani d U 1 . .
W W4 0.22327(4) 0.50403(4) 0.23227(4) 0.0313(2) Uani d U 1 . .
S S1 0.7460(3) 0.2757(3) 0.0585(2) 0.0412(12) Uani d U 1 . .
S S2 0.6959(3) 0.3959(2) 0.1783(2) 0.0349(11) Uani d U 1 . .
S S3 0.7190(2) 0.2122(2) 0.2173(2) 0.0302(10) Uani d U 1 . .
S S4 0.8674(5) 0.3205(6) 0.1907(5) 0.115(3) Uani d U 1 . .
S S5 0.7959(3) 0.2581(3) 0.3370(3) 0.0593(16) Uani d U 1 . .
S S6 0.8058(5) 0.3261(4) 0.4147(4) 0.095(3) Uani d U 1 . .
S S7 0.8588(4) 0.4066(4) 0.3743(4) 0.092(3) Uani d U 1 . .
S S8 0.7864(3) 0.4285(3) 0.2988(3) 0.0526(15) Uani d U 1 . .
S S11 0.2636(3) 0.5353(3) 0.4063(2) 0.0423(12) Uani d U 1 . .
S S12 0.2993(3) 0.4189(3) 0.2809(2) 0.0345(11) Uani d U 1 . .
S S13 0.2932(3) 0.6058(3) 0.2505(2) 0.0377(12) Uani d U 1 . .
S S14 0.1332(4) 0.5152(5) 0.2832(4) 0.098(2) Uani d U 1 . .
S S15 0.1999(3) 0.5653(4) 0.1318(3) 0.0679(17) Uani d U 1 . .
S S16 0.1681(6) 0.5085(7) 0.0574(5) 0.135(4) Uani d U 1 . .
S S17 0.1225(8) 0.4349(5) 0.1019(4) 0.134(4) Uani d U 1 . .
S S18 0.2022(4) 0.4028(4) 0.1652(3) 0.0741(19) Uani d U 1 . .
N N1 0.5333(8) 0.1852(7) 0.0934(7) 0.029(3) Uani d U 1 . .
N N2 0.6082(8) 0.1845(8) 0.1067(7) 0.035(3) Uani d U 1 . .
N N3 0.5108(9) 0.3109(8) 0.0658(8) 0.038(3) Uani d U 1 . .
N N4 0.5851(8) 0.3387(8) 0.0724(7) 0.035(3) Uani d U 1 . .
N N5 0.4918(7) 0.2689(8) 0.1753(7) 0.029(3) Uani d U 1 . .
N N6 0.5608(7) 0.2895(8) 0.2000(7) 0.027(3) Uani d U 1 . .
N N11 0.4797(8) 0.6187(8) 0.3695(7) 0.033(3) Uani d U 1 . .
N N12 0.4032(8) 0.6189(8) 0.3637(8) 0.038(3) Uani d U 1 . .
N N13 0.4933(7) 0.4875(7) 0.3930(7) 0.027(3) Uani d U 1 . .
N N14 0.4195(8) 0.4647(8) 0.3835(7) 0.034(3) Uani d U 1 . .
N N15 0.5132(7) 0.5352(7) 0.2829(7) 0.027(3) Uani d U 1 . .
N N16 0.4440(8) 0.5161(8) 0.2588(7) 0.034(3) Uani d U 1 . .
C C1 0.6374(10) 0.1205(10) 0.0929(8) 0.032(4) Uani d U 1 . .
C C2 0.5735(11) 0.0777(10) 0.0764(9) 0.039(4) Uani d U 1 . .
H H2 0.5744 0.0282 0.0681 0.047 Uiso calc R 1 . .
C C3 0.5108(10) 0.1201(10) 0.0747(8) 0.033(4) Uani d U 1 . .
C C4 0.7157(10) 0.0981(10) 0.0975(9) 0.037(4) Uani d U 1 . .
H H4A 0.7485 0.1391 0.0911 0.055 Uiso calc R 1 . .
H H4B 0.7259 0.0625 0.0640 0.055 Uiso calc R 1 . .
H H4C 0.7253 0.0776 0.1404 0.055 Uiso calc R 1 . .
C C5 0.4336(11) 0.0987(11) 0.0613(10) 0.049(5) Uani d U 1 . .
H H5A 0.4114 0.1309 0.0293 0.073 Uiso calc R 1 . .
H H5B 0.4046 0.1007 0.1015 0.073 Uiso calc R 1 . .
H H5C 0.4330 0.0503 0.0443 0.073 Uiso calc R 1 . .
C C6 0.5911(11) 0.3956(10) 0.0321(9) 0.040(4) Uani d U 1 . .
C C7 0.5252(11) 0.4035(10) -0.0001(9) 0.043(4) Uani d U 1 . .
H H7 0.5155 0.4377 -0.0329 0.051 Uiso calc R 1 . .
C C8 0.4751(11) 0.3548(10) 0.0220(9) 0.036(4) Uani d U 1 . .
C C9 0.6593(11) 0.4352(11) 0.0235(9) 0.045(5) Uani d U 1 . .
H H9A 0.6694 0.4635 0.0625 0.067 Uiso calc R 1 . .
H H9B 0.6539 0.4668 -0.0140 0.067 Uiso calc R 1 . .
H H9C 0.7009 0.4024 0.0162 0.067 Uiso calc R 1 . .
C C10 0.3969(12) 0.3401(12) 0.0040(11) 0.056(6) Uani d U 1 . .
H H10A 0.3798 0.3753 -0.0277 0.085 Uiso calc R 1 . .
H H10B 0.3655 0.3425 0.0427 0.085 Uiso calc R 1 . .
H H10C 0.3934 0.2926 -0.0151 0.085 Uiso calc R 1 . .
C C11 0.5467(10) 0.3105(10) 0.2634(9) 0.033(4) Uani d U 1 . .
C C12 0.4721(11) 0.3000(10) 0.2775(10) 0.042(4) Uani d U 1 . .
H H12 0.4487 0.3102 0.3176 0.051 Uiso calc R 1 . .
C C13 0.4377(10) 0.2726(11) 0.2240(10) 0.041(4) Uani d U 1 . .
C C14 0.6020(11) 0.3401(11) 0.3111(9) 0.041(5) Uani d U 1 . .
H H14A 0.6432 0.3064 0.3171 0.062 Uiso calc R 1 . .
H H14B 0.5772 0.3482 0.3527 0.062 Uiso calc R 1 . .
H H14C 0.6218 0.3850 0.2947 0.062 Uiso calc R 1 . .
C C15 0.3595(9) 0.2510(11) 0.2095(10) 0.045(5) Uani d U 1 . .
H H15A 0.3329 0.2423 0.2502 0.068 Uiso calc R 1 . .
H H15B 0.3597 0.2076 0.1835 0.068 Uiso calc R 1 . .
H H15C 0.3342 0.2888 0.1854 0.068 Uiso calc R 1 . .
N N7 0.5696(9) 0.1014(10) 0.3791(7) 0.099(6) Uani d DU 1 . .
C C16 0.5197(14) 0.0889(19) 0.3212(10) 0.140(10) Uani d DU 1 . .
H H16A 0.4954 0.0422 0.3274 0.169 Uiso calc R 1 . .
H H16B 0.4795 0.1249 0.3225 0.169 Uiso calc R 1 . .
C C17 0.5506(19) 0.0896(19) 0.2548(11) 0.124(12) Uani d DU 1 . .
H H17A 0.5524 0.1385 0.2388 0.186 Uiso calc R 1 . .
H H17B 0.5185 0.0612 0.2261 0.186 Uiso calc R 1 . .
H H17C 0.6012 0.0697 0.2554 0.186 Uiso calc R 1 . .
C C18 0.6062(17) 0.1733(13) 0.3769(12) 0.119(9) Uani d DU 1 . .
H H18A 0.6398 0.1744 0.3389 0.143 Uiso calc R 1 . .
H H18B 0.5666 0.2091 0.3693 0.143 Uiso calc R 1 . .
C C19 0.651(2) 0.1959(19) 0.4354(17) 0.154(16) Uani d DU 1 . .
H H19A 0.6168 0.2065 0.4712 0.231 Uiso calc R 1 . .
H H19B 0.6801 0.2382 0.4248 0.231 Uiso calc R 1 . .
H H19C 0.6849 0.1575 0.4483 0.231 Uiso calc R 1 . .
C C20 0.5181(13) 0.0984(14) 0.4380(11) 0.103(8) Uani d DU 1 . .
H H20A 0.4889 0.0539 0.4359 0.124 Uiso calc R 1 . .
H H20B 0.5496 0.0964 0.4777 0.124 Uiso calc R 1 . .
C C21 0.4644(16) 0.1593(16) 0.4444(18) 0.140(13) Uani d DU 1 . .
H H21A 0.4891 0.1986 0.4671 0.211 Uiso calc R 1 . .
H H21B 0.4205 0.1441 0.4691 0.211 Uiso calc R 1 . .
H H21C 0.4484 0.1750 0.4012 0.211 Uiso calc R 1 . .
C C22 0.6279(13) 0.0444(13) 0.3820(13) 0.113(8) Uani d DU 1 . .
H H22A 0.6638 0.0567 0.4170 0.136 Uiso calc R 1 . .
H H22B 0.6558 0.0452 0.3407 0.136 Uiso calc R 1 . .
C C23 0.6016(19) -0.0304(14) 0.393(2) 0.152(14) Uani d DU 1 . .
H H23A 0.5705 -0.0319 0.4324 0.228 Uiso calc R 1 . .
H H23B 0.6451 -0.0615 0.3993 0.228 Uiso calc R 1 . .
H H23C 0.5722 -0.0465 0.3559 0.228 Uiso calc R 1 . .
C C31 0.3805(11) 0.6862(11) 0.3814(10) 0.044(4) Uani d U 1 . .
C C32 0.4435(10) 0.7245(10) 0.4001(9) 0.037(4) Uani d U 1 . .
H H32 0.4446 0.7718 0.4159 0.044 Uiso calc R 1 . .
C C33 0.5031(11) 0.6813(10) 0.3915(10) 0.041(4) Uani d U 1 . .
C C34 0.3005(10) 0.7070(11) 0.3869(12) 0.056(6) Uani d U 1 . .
H H34A 0.2859 0.7353 0.3490 0.083 Uiso calc R 1 . .
H H34B 0.2935 0.7351 0.4264 0.083 Uiso calc R 1 . .
H H34C 0.2693 0.6643 0.3890 0.083 Uiso calc R 1 . .
C C35 0.5847(10) 0.6981(11) 0.4031(9) 0.042(5) Uani d U 1 . .
H H35A 0.6038 0.6690 0.4390 0.062 Uiso calc R 1 . .
H H35B 0.5901 0.7483 0.4141 0.062 Uiso calc R 1 . .
H H35C 0.6132 0.6878 0.3637 0.062 Uiso calc R 1 . .
C C36 0.4137(9) 0.4047(9) 0.4219(8) 0.028(3) Uani d U 1 . .
C C37 0.4810(9) 0.3928(9) 0.4527(8) 0.027(3) Uani d U 1 . .
H H37 0.4920 0.3551 0.4817 0.033 Uiso calc R 1 . .
C C38 0.5291(9) 0.4446(9) 0.4340(9) 0.028(4) Uani d U 1 . .
C C39 0.3423(10) 0.3652(12) 0.4299(10) 0.047(5) Uani d U 1 . .
H H39A 0.3051 0.3960 0.4502 0.071 Uiso calc R 1 . .
H H39B 0.3510 0.3236 0.4575 0.071 Uiso calc R 1 . .
H H39C 0.3239 0.3498 0.3874 0.071 Uiso calc R 1 . .
C C40 0.6113(10) 0.4544(11) 0.4525(9) 0.041(5) Uani d U 1 . .
H H40A 0.6263 0.4172 0.4831 0.061 Uiso calc R 1 . .
H H40B 0.6182 0.5009 0.4729 0.061 Uiso calc R 1 . .
H H40C 0.6423 0.4514 0.4135 0.061 Uiso calc R 1 . .
C C41 0.4538(9) 0.5006(10) 0.1951(8) 0.033(4) Uani d U 1 . .
C C42 0.5302(9) 0.5104(9) 0.1788(9) 0.031(4) Uani d U 1 . .
H H42 0.5532 0.5019 0.1381 0.038 Uiso calc R 1 . .
C C43 0.5637(9) 0.5347(10) 0.2344(9) 0.031(4) Uani d U 1 . .
C C44 0.3949(9) 0.4754(11) 0.1485(8) 0.038(5) Uani d U 1 . .
H H44A 0.3822 0.4260 0.1582 0.057 Uiso calc R 1 . .
H H44B 0.4140 0.4786 0.1041 0.057 Uiso calc R 1 . .
H H44C 0.3502 0.5050 0.1526 0.057 Uiso calc R 1 . .
C C45 0.6446(8) 0.5564(9) 0.2456(9) 0.032(4) Uani d U 1 . .
H H45A 0.6466 0.6063 0.2586 0.048 Uiso calc R 1 . .
H H45B 0.6729 0.5499 0.2054 0.048 Uiso calc R 1 . .
H H45C 0.6666 0.5269 0.2799 0.048 Uiso calc R 1 . .
N N17 0.0750(7) 0.2969(7) 0.3417(6) 0.048(4) Uani d DU 1 . .
C C46 0.1438(10) 0.2517(11) 0.3479(9) 0.062(5) Uani d DU 1 . .
H H46A 0.1470 0.2216 0.3087 0.075 Uiso calc R 1 . .
H H46B 0.1879 0.2834 0.3478 0.075 Uiso calc R 1 . .
C C47 0.150(2) 0.2046(17) 0.4056(15) 0.143(15) Uani d DU 1 . .
H H47A 0.1029 0.2058 0.4297 0.215 Uiso calc R 1 . .
H H47B 0.1909 0.2211 0.4336 0.215 Uiso calc R 1 . .
H H47C 0.1602 0.1560 0.3914 0.215 Uiso calc R 1 . .
C C48 0.0802(12) 0.3372(12) 0.2786(9) 0.075(6) Uani d DU 1 . .
H H48A 0.1278 0.3641 0.2798 0.090 Uiso calc R 1 . .
H H48B 0.0847 0.3018 0.2435 0.090 Uiso calc R 1 . .
C C49 0.0201(13) 0.3876(15) 0.2592(14) 0.113(12) Uani d DU 1 . .
H H49A -0.0217 0.3613 0.2396 0.169 Uiso calc R 1 . .
H H49B 0.0399 0.4215 0.2276 0.169 Uiso calc R 1 . .
H H49C 0.0024 0.4133 0.2975 0.169 Uiso calc R 1 . .
C C50 0.0049(11) 0.2515(11) 0.3396(10) 0.070(6) Uani d DU 1 . .
H H50A 0.0018 0.2246 0.3807 0.084 Uiso calc R 1 . .
H H50B -0.0392 0.2832 0.3375 0.084 Uiso calc R 1 . .
C C51 -0.0001(15) 0.2001(12) 0.2844(12) 0.081(8) Uani d DU 1 . .
H H51A 0.0101 0.2248 0.2436 0.122 Uiso calc R 1 . .
H H51B -0.0505 0.1795 0.2828 0.122 Uiso calc R 1 . .
H H51C 0.0368 0.1622 0.2908 0.122 Uiso calc R 1 . .
C C52 0.0679(10) 0.3474(11) 0.3990(10) 0.065(6) Uani d DU 1 . .
H H52A 0.0255 0.3799 0.3903 0.077 Uiso calc R 1 . .
H H52B 0.0549 0.3192 0.4379 0.077 Uiso calc R 1 . .
C C53 0.1358(13) 0.3914(13) 0.4148(12) 0.084(9) Uani d DU 1 . .
H H53A 0.1754 0.3608 0.4323 0.126 Uiso calc R 1 . .
H H53B 0.1227 0.4274 0.4471 0.126 Uiso calc R 1 . .
H H53C 0.1536 0.4147 0.3753 0.126 Uiso calc R 1 . .
B B1 0.4864(11) 0.2490(11) 0.1043(10) 0.031(3) Uani d U 1 . .
H H1 0.4332 0.2377 0.0933 0.047 Uiso calc R 1 . .
B B11 0.5230(11) 0.5518(11) 0.3533(10) 0.032(3) Uani d U 1 . .
H H11 0.5774 0.5591 0.3631 0.047 Uiso calc R 1 . .

loop_
_atom_site_aniso_label
_atom_site_aniso_U_11
_atom_site_aniso_U_22
_atom_site_aniso_U_33
_atom_site_aniso_U_12
_atom_site_aniso_U_13
_atom_site_aniso_U_23
W1 0.0194(4) 0.0273(4) 0.0249(4) 0.0008(3) -0.0033(3) -0.0008(3)
W2 0.0204(4) 0.0309(5) 0.0404(5) 0.0016(3) -0.0085(3) -0.0074(4)
W3 0.0193(4) 0.0350(5) 0.0316(4) 0.0005(3) -0.0068(3) -0.0037(3)
W4 0.0210(4) 0.0419(5) 0.0311(4) -0.0027(3) -0.0045(3) -0.0032(4)
S1 0.038(3) 0.048(3) 0.037(3) 0.009(2) 0.008(2) 0.002(2)
S2 0.033(3) 0.024(2) 0.048(3) -0.0014(19) -0.009(2) -0.001(2)
S3 0.032(2) 0.029(2) 0.029(2) 0.009(2) -0.007(2) -0.002(2)
S4 0.082(5) 0.113(7) 0.151(8) -0.002(4) 0.023(5) -0.024(6)
S5 0.064(4) 0.060(4) 0.054(3) 0.024(3) -0.032(3) -0.011(3)
S6 0.126(7) 0.078(5) 0.079(4) 0.023(4) -0.043(5) -0.027(4)
S7 0.098(6) 0.067(4) 0.109(6) 0.025(4) -0.059(5) -0.026(4)
S8 0.040(3) 0.042(3) 0.075(4) -0.003(2) -0.022(3) -0.015(3)
S11 0.028(2) 0.057(3) 0.042(3) 0.004(2) -0.009(2) -0.012(2)
S12 0.031(2) 0.037(3) 0.036(3) -0.001(2) -0.004(2) -0.001(2)
S13 0.032(3) 0.035(3) 0.046(3) 0.002(2) -0.014(2) -0.001(2)
S14 0.072(4) 0.137(8) 0.084(5) -0.010(4) 0.006(4) -0.011(5)
S15 0.045(3) 0.108(5) 0.051(3) 0.008(3) -0.009(3) 0.022(3)
S16 0.134(8) 0.190(10) 0.081(5) -0.016(7) -0.023(6) -0.007(5)
S17 0.263(13) 0.089(6) 0.050(4) 0.033(6) -0.021(6) -0.015(4)
S18 0.070(4) 0.089(4) 0.062(4) -0.026(4) -0.007(3) -0.021(3)
N1 0.031(6) 0.030(6) 0.025(7) -0.003(5) -0.014(6) -0.006(5)
N2 0.037(6) 0.030(5) 0.038(8) 0.007(4) -0.018(6) -0.007(6)
N3 0.039(7) 0.032(7) 0.043(8) 0.006(6) -0.012(6) 0.000(6)
N4 0.033(6) 0.033(7) 0.039(7) 0.009(5) -0.009(5) 0.004(5)
N5 0.017(5) 0.033(8) 0.036(6) 0.003(6) -0.003(5) -0.010(6)
N6 0.011(5) 0.045(8) 0.026(5) -0.006(5) -0.006(4) -0.003(6)
N11 0.024(6) 0.031(6) 0.045(8) 0.004(5) -0.013(7) 0.001(6)
N12 0.029(6) 0.037(6) 0.048(8) 0.005(4) -0.017(6) -0.012(6)
N13 0.020(6) 0.027(6) 0.034(7) 0.011(5) -0.003(5) -0.006(5)
N14 0.024(6) 0.045(7) 0.032(7) 0.004(5) -0.009(5) 0.000(5)
N15 0.015(5) 0.025(8) 0.042(6) 0.006(6) -0.001(5) 0.009(5)
N16 0.020(5) 0.049(9) 0.032(6) -0.003(5) -0.006(4) -0.007(6)
C1 0.045(7) 0.032(7) 0.019(8) 0.005(6) -0.008(8) -0.008(7)
C2 0.051(8) 0.023(7) 0.044(11) -0.004(6) -0.015(9) 0.004(8)
C3 0.040(7) 0.038(8) 0.022(9) -0.005(6) -0.002(8) -0.015(8)
C4 0.042(8) 0.036(11) 0.032(10) 0.006(7) -0.004(9) -0.012(9)
C5 0.047(8) 0.048(13) 0.052(13) -0.008(8) -0.018(11) -0.025(11)
C6 0.039(8) 0.039(10) 0.042(10) 0.018(6) -0.001(8) 0.002(7)
C7 0.056(9) 0.034(10) 0.039(11) 0.017(7) -0.012(8) 0.002(7)
C8 0.045(8) 0.037(10) 0.026(9) 0.014(7) -0.012(7) -0.009(7)
C9 0.059(10) 0.050(13) 0.026(10) 0.007(8) 0.012(9) 0.008(9)
C10 0.055(10) 0.058(15) 0.056(14) 0.008(9) -0.026(10) -0.008(12)
C11 0.033(7) 0.034(10) 0.032(7) -0.001(8) -0.001(5) -0.002(7)
C12 0.037(7) 0.048(12) 0.043(9) -0.002(9) 0.017(6) -0.020(9)
C13 0.025(7) 0.048(12) 0.050(9) -0.016(8) 0.012(6) -0.012(9)
C14 0.043(10) 0.047(13) 0.035(10) -0.005(9) 0.010(8) -0.028(9)
C15 0.023(7) 0.049(13) 0.063(14) -0.003(9) 0.014(8) -0.022(11)
N7 0.071(13) 0.153(15) 0.073(10) -0.033(10) -0.013(8) 0.033(13)
C16 0.13(2) 0.21(3) 0.079(12) -0.046(19) -0.035(13) 0.04(2)
C17 0.18(3) 0.11(3) 0.089(12) 0.01(2) -0.010(18) -0.02(2)
C18 0.12(2) 0.143(17) 0.092(19) -0.027(14) 0.011(15) 0.021(18)
C19 0.15(3) 0.15(3) 0.16(3) -0.06(3) -0.03(3) 0.01(3)
C20 0.077(17) 0.14(2) 0.094(13) -0.027(13) 0.004(12) -0.008(17)
C21 0.10(3) 0.11(3) 0.21(4) -0.029(16) 0.01(2) -0.01(3)
C22 0.112(19) 0.144(18) 0.082(18) -0.005(13) -0.011(14) -0.040(18)
C23 0.10(3) 0.135(16) 0.22(4) -0.011(18) 0.05(3) -0.08(3)
C31 0.034(7) 0.040(8) 0.058(12) 0.006(6) -0.003(9) -0.012(9)
C32 0.036(7) 0.037(8) 0.038(10) 0.002(6) -0.018(9) -0.006(8)
C33 0.036(7) 0.036(8) 0.049(11) -0.001(6) -0.020(9) -0.001(9)
C34 0.032(7) 0.047(13) 0.088(17) 0.014(8) -0.030(11) -0.018(12)
C35 0.028(7) 0.055(14) 0.042(12) -0.012(8) 0.006(9) -0.009(10)
C36 0.026(7) 0.033(9) 0.025(9) 0.009(6) 0.001(7) -0.010(6)
C37 0.024(7) 0.028(9) 0.029(9) 0.016(6) -0.001(7) -0.005(6)
C38 0.024(7) 0.018(8) 0.042(10) 0.010(6) -0.007(7) -0.010(6)
C39 0.032(9) 0.062(14) 0.047(12) -0.005(8) -0.002(9) 0.002(10)
C40 0.032(8) 0.054(13) 0.037(11) 0.011(8) -0.024(8) -0.015(10)
C41 0.022(7) 0.044(11) 0.031(7) 0.006(7) -0.003(5) 0.005(8)
C42 0.027(7) 0.029(10) 0.038(7) -0.006(7) -0.001(5) 0.012(8)
C43 0.023(6) 0.035(10) 0.036(7) -0.001(7) 0.003(6) 0.005(8)
C44 0.022(8) 0.072(15) 0.020(8) 0.004(9) 0.001(7) 0.002(9)
C45 0.014(6) 0.028(10) 0.054(12) 0.004(7) 0.007(7) -0.017(9)
N17 0.038(8) 0.064(10) 0.043(8) -0.016(6) 0.002(7) 0.001(6)
C46 0.072(11) 0.061(14) 0.053(13) 0.008(10) 0.000(11) -0.017(9)
C47 0.19(4) 0.09(3) 0.14(3) 0.02(2) -0.05(3) 0.05(2)
C48 0.082(15) 0.076(16) 0.066(11) -0.022(11) 0.008(12) 0.033(10)
C49 0.051(16) 0.16(3) 0.12(2) -0.027(15) -0.040(16) 0.07(2)
C50 0.071(11) 0.068(15) 0.071(14) -0.040(11) 0.020(12) -0.006(10)
C51 0.10(2) 0.036(15) 0.11(2) -0.026(13) 0.011(16) -0.016(12)
C52 0.057(13) 0.061(14) 0.076(12) -0.004(9) 0.008(12) -0.021(10)
C53 0.092(18) 0.067(17) 0.09(2) -0.024(14) -0.030(16) 0.003(13)
B1 0.023(8) 0.035(8) 0.035(7) -0.001(6) -0.013(7) -0.008(6)
B11 0.016(8) 0.035(8) 0.044(7) 0.002(6) -0.005(7) -0.004(6)

loop_
_atom_type_symbol
_atom_type_description
_atom_type_scat_dispersion_real
_atom_type_scat_dispersion_imag
_atom_type_scat_source
C C 0.0033 0.0016 'International Tables Vol C Tables 4.2.6.8 and 6.1.1.4'
H H 0.0000 0.0000 'International Tables Vol C Tables 4.2.6.8 and 6.1.1.4'
S S 0.1246 0.1234 'International Tables Vol C Tables 4.2.6.8 and 6.1.1.4'
W W -0.8490 6.8722 'International Tables Vol C Tables 4.2.6.8 and 6.1.1.4'
N N 0.0061 0.0033 'International Tables Vol C Tables 4.2.6.8 and 6.1.1.4'
B B 0.0013 0.0007 'International Tables Vol C Tables 4.2.6.8 and 6.1.1.4'

loop_
_geom_angle_atom_site_label_1
_geom_angle_atom_site_label_2
_geom_angle_atom_site_label_3
_geom_angle_site_symmetry_1
_geom_angle_site_symmetry_3
_geom_angle
_geom_angle_publ_flag
S1 W1 S2 . . 102.3(2) y
S1 W1 S3 . . 104.20(18) y
S1 W1 N2 . . 91.8(4) y
S1 W1 N4 . . 90.7(4) y
S1 W1 N6 . . 164.1(3) y
S2 W1 S3 . . 101.34(16) y
S2 W1 N2 . . 163.2(4) y
S2 W1 N4 . . 86.6(4) y
S2 W1 N6 . . 86.2(4) y
S3 W1 N2 . . 83.6(4) y
S3 W1 N4 . . 161.0(4) y
S3 W1 N6 . . 86.9(4) y
N2 W1 N4 . . 84.1(5) y
N2 W1 N6 . . 78.0(5) y
N4 W1 N6 . . 76.3(5) y
S2 W2 S3 . . 100.71(15) y
S2 W2 S4 . . 107.6(4) y
S2 W2 S5 . . 144.1(2) y
S2 W2 S8 . . 79.03(17) y
S3 W2 S4 . . 107.7(3) y
S3 W2 S5 . . 76.11(17) y
S3 W2 S8 . . 148.3(2) y
S4 W2 S5 . . 107.4(4) y
S4 W2 S8 . . 102.4(3) y
S5 W2 S8 . . 85.8(2) y
S11 W3 S12 . . 101.65(19) y
S11 W3 S13 . . 104.80(19) y
S11 W3 N12 . . 89.8(4) y
S11 W3 N14 . . 92.7(4) y
S11 W3 N16 . . 165.5(3) y
S12 W3 S13 . . 100.99(16) y
S12 W3 N12 . . 165.7(4) y
S12 W3 N14 . . 87.4(4) y
S12 W3 N16 . . 85.9(4) y
S13 W3 N12 . . 84.0(4) y
S13 W3 N14 . . 158.4(4) y
S13 W3 N16 . . 85.6(4) y
N12 W3 N14 . . 83.5(5) y
N12 W3 N16 . . 81.1(5) y
N14 W3 N16 . . 75.1(5) y
S12 W4 S13 . . 100.92(16) y
S12 W4 S14 . . 109.0(3) y
S12 W4 S15 . . 143.2(2) y
S12 W4 S18 . . 77.7(2) y
S13 W4 S14 . . 105.6(3) y
S13 W4 S15 . . 80.3(2) y
S13 W4 S18 . . 147.1(2) y
S14 W4 S15 . . 105.9(3) y
S14 W4 S18 . . 105.8(3) y
S15 W4 S18 . . 82.0(3) y
W1 S2 W2 . . 76.14(14) y
W1 S3 W2 . . 75.90(14) y
W2 S5 S6 . . 112.2(4) y
S5 S6 S7 . . 100.9(5) y
S6 S7 S8 . . 100.0(4) y
W2 S8 S7 . . 106.7(3) y
W3 S12 W4 . . 75.31(15) y
W3 S13 W4 . . 75.71(16) y
W4 S15 S16 . . 117.4(5) y
S15 S16 S17 . . 98.5(6) y
S16 S17 S18 . . 103.5(7) y
W4 S18 S17 . . 104.1(4) y
N2 N1 C3 . . 109.8(14) ?
N2 N1 B1 . . 122.0(13) ?
C3 N1 B1 . . 128.0(15) ?
W1 N2 N1 . . 121.0(10) ?
W1 N2 C1 . . 128.4(12) ?
N1 N2 C1 . . 110.3(14) ?
N4 N3 C8 . . 105.5(15) ?
N4 N3 B1 . . 120.9(13) ?
C8 N3 B1 . . 133.6(16) ?
W1 N4 N3 . . 120.2(11) ?
W1 N4 C6 . . 131.8(12) ?
N3 N4 C6 . . 107.9(13) ?
N6 N5 C13 . . 109.7(13) ?
N6 N5 B1 . . 118.4(14) ?
C13 N5 B1 . . 131.8(14) ?
W1 N6 N5 . . 121.4(10) ?
W1 N6 C11 . . 133.5(10) ?
N5 N6 C11 . . 105.0(13) ?
N12 N11 C33 . . 109.7(15) ?
N12 N11 B11 . . 119.5(14) ?
C33 N11 B11 . . 130.7(15) ?
W3 N12 N11 . . 122.9(11) ?
W3 N12 C31 . . 131.1(12) ?
N11 N12 C31 . . 105.9(14) ?
N14 N13 C38 . . 110.6(14) ?
N14 N13 B11 . . 119.2(13) ?
C38 N13 B11 . . 130.0(14) ?
W3 N14 N13 . . 122.5(11) ?
W3 N14 C36 . . 133.1(11) ?
N13 N14 C36 . . 104.1(12) ?
N16 N15 C43 . . 109.4(14) ?
N16 N15 B11 . . 120.4(14) ?
C43 N15 B11 . . 130.2(14) ?
W3 N16 N15 . . 119.0(10) ?
W3 N16 C41 . . 134.1(10) ?
N15 N16 C41 . . 106.6(13) ?
N2 C1 C2 . . 104.2(16) ?
N2 C1 C4 . . 128.1(16) ?
C2 C1 C4 . . 127.5(17) ?
C1 C2 H2 . . 125.6 ?
C1 C2 C3 . . 108.9(16) ?
H2 C2 C3 . . 125.6 ?
N1 C3 C2 . . 106.4(15) ?
N1 C3 C5 . . 125.8(17) ?
C2 C3 C5 . . 127.6(17) ?
C1 C4 H4A . . 109.5 ?
C1 C4 H4B . . 109.5 ?
C1 C4 H4C . . 109.5 ?
H4A C4 H4B . . 109.5 ?
H4A C4 H4C . . 109.5 ?
H4B C4 H4C . . 109.5 ?
C3 C5 H5A . . 109.5 ?
C3 C5 H5B . . 109.5 ?
C3 C5 H5C . . 109.5 ?
H5A C5 H5B . . 109.5 ?
H5A C5 H5C . . 109.5 ?
H5B C5 H5C . . 109.5 ?
N4 C6 C7 . . 108.3(18) ?
N4 C6 C9 . . 123.7(16) ?
C7 C6 C9 . . 127.9(19) ?
C6 C7 H7 . . 125.3 ?
C6 C7 C8 . . 109.3(17) ?
H7 C7 C8 . . 125.3 ?
N3 C8 C7 . . 108.8(16) ?
N3 C8 C10 . . 119.2(19) ?
C7 C8 C10 . . 131.8(18) ?
C6 C9 H9A . . 109.5 ?
C6 C9 H9B . . 109.5 ?
C6 C9 H9C . . 109.5 ?
H9A C9 H9B . . 109.5 ?
H9A C9 H9C . . 109.5 ?
H9B C9 H9C . . 109.5 ?
C8 C10 H10A . . 109.5 ?
C8 C10 H10B . . 109.5 ?
C8 C10 H10C . . 109.5 ?
H10A C10 H10B . . 109.5 ?
H10A C10 H10C . . 109.5 ?
H10B C10 H10C . . 109.5 ?
N6 C11 C12 . . 109.7(15) ?
N6 C11 C14 . . 126.9(16) ?
C12 C11 C14 . . 123.3(17) ?
C11 C12 H12 . . 125.8 ?
C11 C12 C13 . . 108.4(17) ?
H12 C12 C13 . . 125.8 ?
N5 C13 C12 . . 106.9(16) ?
N5 C13 C15 . . 119.6(16) ?
C12 C13 C15 . . 133.4(19) ?
C11 C14 H14A . . 109.5 ?
C11 C14 H14B . . 109.5 ?
C11 C14 H14C . . 109.5 ?
H14A C14 H14B . . 109.5 ?
H14A C14 H14C . . 109.5 ?
H14B C14 H14C . . 109.5 ?
C13 C15 H15A . . 109.5 ?
C13 C15 H15B . . 109.5 ?
C13 C15 H15C . . 109.5 ?
H15A C15 H15B . . 109.5 ?
H15A C15 H15C . . 109.5 ?
H15B C15 H15C . . 109.5 ?
C16 N7 C18 . . 111.9(15) ?
C16 N7 C20 . . 105.6(14) ?
C16 N7 C22 . . 109.0(15) ?
C18 N7 C20 . . 108.8(15) ?
C18 N7 C22 . . 110.2(15) ?
C20 N7 C22 . . 111.2(14) ?
N7 C16 H16A . . 107.1 ?
N7 C16 H16B . . 107.1 ?
N7 C16 C17 . . 120.7(18) ?
H16A C16 H16B . . 106.8 ?
H16A C16 C17 . . 107.1 ?
H16B C16 C17 . . 107.1 ?
C16 C17 H17A . . 109.5 ?
C16 C17 H17B . . 109.5 ?
C16 C17 H17C . . 109.5 ?
H17A C17 H17B . . 109.5 ?
H17A C17 H17C . . 109.5 ?
H17B C17 H17C . . 109.5 ?
N7 C18 H18A . . 108.0 ?
N7 C18 H18B . . 108.0 ?
N7 C18 C19 . . 117.3(18) ?
H18A C18 H18B . . 107.2 ?
H18A C18 C19 . . 108.0 ?
H18B C18 C19 . . 108.0 ?
C18 C19 H19A . . 109.5 ?
C18 C19 H19B . . 109.5 ?
C18 C19 H19C . . 109.5 ?
H19A C19 H19B . . 109.5 ?
H19A C19 H19C . . 109.5 ?
H19B C19 H19C . . 109.5 ?
N7 C20 H20A . . 108.4 ?
N7 C20 H20B . . 108.4 ?
N7 C20 C21 . . 115.3(19) ?
H20A C20 H20B . . 107.5 ?
H20A C20 C21 . . 108.4 ?
H20B C20 C21 . . 108.4 ?
C20 C21 H21A . . 109.5 ?
C20 C21 H21B . . 109.5 ?
C20 C21 H21C . . 109.5 ?
H21A C21 H21B . . 109.5 ?
H21A C21 H21C . . 109.5 ?
H21B C21 H21C . . 109.5 ?
N7 C22 H22A . . 107.9 ?
N7 C22 H22B . . 107.9 ?
N7 C22 C23 . . 117.5(18) ?
H22A C22 H22B . . 107.2 ?
H22A C22 C23 . . 107.9 ?
H22B C22 C23 . . 107.9 ?
C22 C23 H23A . . 109.5 ?
C22 C23 H23B . . 109.5 ?
C22 C23 H23C . . 109.5 ?
H23A C23 H23B . . 109.5 ?
H23A C23 H23C . . 109.5 ?
H23B C23 H23C . . 109.5 ?
N12 C31 C32 . . 108.2(16) ?
N12 C31 C34 . . 123.0(17) ?
C32 C31 C34 . . 128.3(18) ?
C31 C32 H32 . . 126.7 ?
C31 C32 C33 . . 106.7(17) ?
H32 C32 C33 . . 126.7 ?
N11 C33 C32 . . 109.5(16) ?
N11 C33 C35 . . 122.8(17) ?
C32 C33 C35 . . 127.7(18) ?
C31 C34 H34A . . 109.5 ?
C31 C34 H34B . . 109.5 ?
C31 C34 H34C . . 109.5 ?
H34A C34 H34B . . 109.5 ?
H34A C34 H34C . . 109.5 ?
H34B C34 H34C . . 109.5 ?
C33 C35 H35A . . 109.5 ?
C33 C35 H35B . . 109.5 ?
C33 C35 H35C . . 109.5 ?
H35A C35 H35B . . 109.5 ?
H35A C35 H35C . . 109.5 ?
H35B C35 H35C . . 109.5 ?
N14 C36 C37 . . 109.2(15) ?
N14 C36 C39 . . 122.7(15) ?
C37 C36 C39 . . 127.9(17) ?
C36 C37 H37 . . 126.1 ?
C36 C37 C38 . . 107.7(15) ?
H37 C37 C38 . . 126.1 ?
N13 C38 C37 . . 108.4(14) ?
N13 C38 C40 . . 122.9(17) ?
C37 C38 C40 . . 128.6(16) ?
C36 C39 H39A . . 109.5 ?
C36 C39 H39B . . 109.5 ?
C36 C39 H39C . . 109.5 ?
H39A C39 H39B . . 109.5 ?
H39A C39 H39C . . 109.5 ?
H39B C39 H39C . . 109.5 ?
C38 C40 H40A . . 109.5 ?
C38 C40 H40B . . 109.5 ?
C38 C40 H40C . . 109.5 ?
H40A C40 H40B . . 109.5 ?
H40A C40 H40C . . 109.5 ?
H40B C40 H40C . . 109.5 ?
N16 C41 C42 . . 109.3(14) ?
N16 C41 C44 . . 126.5(15) ?
C42 C41 C44 . . 124.2(17) ?
C41 C42 H42 . . 127.4 ?
C41 C42 C43 . . 105.2(17) ?
H42 C42 C43 . . 127.4 ?
N15 C43 C42 . . 109.3(16) ?
N15 C43 C45 . . 121.7(16) ?
C42 C43 C45 . . 129.0(17) ?
C41 C44 H44A . . 109.5 ?
C41 C44 H44B . . 109.5 ?
C41 C44 H44C . . 109.5 ?
H44A C44 H44B . . 109.5 ?
H44A C44 H44C . . 109.5 ?
H44B C44 H44C . . 109.5 ?
C43 C45 H45A . . 109.5 ?
C43 C45 H45B . . 109.5 ?
C43 C45 H45C . . 109.5 ?
H45A C45 H45B . . 109.5 ?
H45A C45 H45C . . 109.5 ?
H45B C45 H45C . . 109.5 ?
C46 N17 C48 . . 107.8(12) ?
C46 N17 C50 . . 110.8(13) ?
C46 N17 C52 . . 111.2(12) ?
C48 N17 C50 . . 108.4(12) ?
C48 N17 C52 . . 111.0(14) ?
C50 N17 C52 . . 107.6(11) ?
N17 C46 H46A . . 107.9 ?
N17 C46 H46B . . 107.9 ?
N17 C46 C47 . . 117.7(17) ?
H46A C46 H46B . . 107.2 ?
H46A C46 C47 . . 107.9 ?
H46B C46 C47 . . 107.9 ?
C46 C47 H47A . . 109.5 ?
C46 C47 H47B . . 109.5 ?
C46 C47 H47C . . 109.5 ?
H47A C47 H47B . . 109.5 ?
H47A C47 H47C . . 109.5 ?
H47B C47 H47C . . 109.5 ?
N17 C48 H48A . . 107.2 ?
N17 C48 H48B . . 107.2 ?
N17 C48 C49 . . 120.4(16) ?
H48A C48 H48B . . 106.9 ?
H48A C48 C49 . . 107.2 ?
H48B C48 C49 . . 107.2 ?
C48 C49 H49A . . 109.5 ?
C48 C49 H49B . . 109.5 ?
C48 C49 H49C . . 109.5 ?
H49A C49 H49B . . 109.5 ?
H49A C49 H49C . . 109.5 ?
H49B C49 H49C . . 109.5 ?
N17 C50 H50A . . 108.4 ?
N17 C50 H50B . . 108.4 ?
N17 C50 C51 . . 115.6(14) ?
H50A C50 H50B . . 107.4 ?
H50A C50 C51 . . 108.4 ?
H50B C50 C51 . . 108.4 ?
C50 C51 H51A . . 109.5 ?
C50 C51 H51B . . 109.5 ?
C50 C51 H51C . . 109.5 ?
H51A C51 H51B . . 109.5 ?
H51A C51 H51C . . 109.5 ?
H51B C51 H51C . . 109.5 ?
N17 C52 H52A . . 108.2 ?
N17 C52 H52B . . 108.2 ?
N17 C52 C53 . . 116.2(15) ?
H52A C52 H52B . . 107.4 ?
H52A C52 C53 . . 108.2 ?
H52B C52 C53 . . 108.2 ?
C52 C53 H53A . . 109.5 ?
C52 C53 H53B . . 109.5 ?
C52 C53 H53C . . 109.5 ?
H53A C53 H53B . . 109.5 ?
H53A C53 H53C . . 109.5 ?
H53B C53 H53C . . 109.5 ?
N1 B1 N3 . . 113.0(17) ?
N1 B1 N5 . . 108.4(14) ?
N1 B1 H1 . . 109.2 ?
N3 B1 N5 . . 107.8(15) ?
N3 B1 H1 . . 109.2 ?
N5 B1 H1 . . 109.2 ?
N11 B11 N13 . . 110.8(15) ?
N11 B11 N15 . . 109.2(14) ?
N11 B11 H11 . . 109.6 ?
N13 B11 N15 . . 108.0(14) ?
N13 B11 H11 . . 109.6 ?
N15 B11 H11 . . 109.6 ?

loop_
_geom_bond_atom_site_label_1
_geom_bond_atom_site_label_2
_geom_bond_site_symmetry_2
_geom_bond_distance
_geom_bond_publ_flag
W1 S1 . 2.144(5) y
W1 S2 . 2.314(5) y
W1 S3 . 2.318(4) y
W1 N2 . 2.265(14) y
W1 N4 . 2.246(13) y
W1 N6 . 2.329(14) y
W2 S2 . 2.322(4) y
W2 S3 . 2.331(5) y
W2 S4 . 1.859(9) y
W2 S5 . 2.448(6) y
W2 S8 . 2.423(5) y
W3 S11 . 2.124(5) y
W3 S12 . 2.330(5) y
W3 S13 . 2.316(5) y
W3 N12 . 2.241(14) y
W3 N14 . 2.193(13) y
W3 N16 . 2.371(15) y
W4 S12 . 2.328(5) y
W4 S13 . 2.320(5) y
W4 S14 . 1.939(8) y
W4 S15 . 2.406(6) y
W4 S18 . 2.386(7) y
S5 S6 . 2.060(9) y
S6 S7 . 1.975(13) y
S7 S8 . 2.059(8) y
S15 S16 . 1.954(12) y
S16 S17 . 1.857(16) y
S17 S18 . 2.018(12) y
N1 N2 . 1.364(19) ?
N1 C3 . 1.35(2) ?
N1 B1 . 1.48(3) ?
N2 C1 . 1.35(2) ?
N3 N4 . 1.43(2) ?
N3 C8 . 1.38(2) ?
N3 B1 . 1.48(3) ?
N4 C6 . 1.36(2) ?
N5 N6 . 1.387(17) ?
N5 C13 . 1.40(2) ?
N5 B1 . 1.51(2) ?
N6 C11 . 1.39(2) ?
N11 N12 . 1.371(19) ?
N11 C33 . 1.33(2) ?
N11 B11 . 1.52(3) ?
N12 C31 . 1.38(2) ?
N13 N14 . 1.400(19) ?
N13 C38 . 1.33(2) ?
N13 B11 . 1.56(3) ?
N14 C36 . 1.39(2) ?
N15 N16 . 1.378(18) ?
N15 C43 . 1.35(2) ?
N15 B11 . 1.49(3) ?
N16 C41 . 1.36(2) ?
C1 C2 . 1.44(2) ?
C1 C4 . 1.46(2) ?
C2 H2 . 0.950 ?
C2 C3 . 1.38(3) ?
C3 C5 . 1.46(2) ?
C4 H4A . 0.980 ?
C4 H4B . 0.980 ?
C4 H4C . 0.980 ?
C5 H5A . 0.980 ?
C5 H5B . 0.980 ?
C5 H5C . 0.980 ?
C6 C7 . 1.36(2) ?
C6 C9 . 1.44(3) ?
C7 H7 . 0.950 ?
C7 C8 . 1.36(3) ?
C8 C10 . 1.47(3) ?
C9 H9A . 0.980 ?
C9 H9B . 0.980 ?
C9 H9C . 0.980 ?
C10 H10A . 0.980 ?
C10 H10B . 0.980 ?
C10 H10C . 0.980 ?
C11 C12 . 1.38(3) ?
C11 C14 . 1.50(2) ?
C12 H12 . 0.950 ?
C12 C13 . 1.36(3) ?
C13 C15 . 1.48(2) ?
C14 H14A . 0.980 ?
C14 H14B . 0.980 ?
C14 H14C . 0.980 ?
C15 H15A . 0.980 ?
C15 H15B . 0.980 ?
C15 H15C . 0.980 ?
N7 C16 . 1.505(15) ?
N7 C18 . 1.507(15) ?
N7 C20 . 1.529(15) ?
N7 C22 . 1.499(15) ?
C16 H16A . 0.990 ?
C16 H16B . 0.990 ?
C16 C17 . 1.478(18) ?
C17 H17A . 0.980 ?
C17 H17B . 0.980 ?
C17 H17C . 0.980 ?
C18 H18A . 0.990 ?
C18 H18B . 0.990 ?
C18 C19 . 1.503(18) ?
C19 H19A . 0.980 ?
C19 H19B . 0.980 ?
C19 H19C . 0.980 ?
C20 H20A . 0.990 ?
C20 H20B . 0.990 ?
C20 C21 . 1.504(18) ?
C21 H21A . 0.980 ?
C21 H21B . 0.980 ?
C21 H21C . 0.980 ?
C22 H22A . 0.990 ?
C22 H22B . 0.990 ?
C22 C23 . 1.507(18) ?
C23 H23A . 0.980 ?
C23 H23B . 0.980 ?
C23 H23C . 0.980 ?
C31 C32 . 1.39(3) ?
C31 C34 . 1.49(3) ?
C32 H32 . 0.950 ?
C32 C33 . 1.35(3) ?
C33 C35 . 1.51(2) ?
C34 H34A . 0.980 ?
C34 H34B . 0.980 ?
C34 H34C . 0.980 ?
C35 H35A . 0.980 ?
C35 H35B . 0.980 ?
C35 H35C . 0.980 ?
C36 C37 . 1.38(2) ?
C36 C39 . 1.49(3) ?
C37 H37 . 0.950 ?
C37 C38 . 1.36(2) ?
C38 C40 . 1.53(2) ?
C39 H39A . 0.980 ?
C39 H39B . 0.980 ?
C39 H39C . 0.980 ?
C40 H40A . 0.980 ?
C40 H40B . 0.980 ?
C40 H40C . 0.980 ?
C41 C42 . 1.42(2) ?
C41 C44 . 1.50(2) ?
C42 H42 . 0.950 ?
C42 C43 . 1.37(2) ?
C43 C45 . 1.52(2) ?
C44 H44A . 0.980 ?
C44 H44B . 0.980 ?
C44 H44C . 0.980 ?
C45 H45A . 0.980 ?
C45 H45B . 0.980 ?
C45 H45C . 0.980 ?
N17 C46 . 1.502(14) ?
N17 C48 . 1.509(14) ?
N17 C50 . 1.519(14) ?
N17 C52 . 1.524(14) ?
C46 H46A . 0.990 ?
C46 H46B . 0.990 ?
C46 C47 . 1.487(18) ?
C47 H47A . 0.980 ?
C47 H47B . 0.980 ?
C47 H47C . 0.980 ?
C48 H48A . 0.990 ?
C48 H48B . 0.990 ?
C48 C49 . 1.489(17) ?
C49 H49A . 0.980 ?
C49 H49B . 0.980 ?
C49 H49C . 0.980 ?
C50 H50A . 0.990 ?
C50 H50B . 0.990 ?
C50 C51 . 1.497(17) ?
C51 H51A . 0.980 ?
C51 H51B . 0.980 ?
C51 H51C . 0.980 ?
C52 H52A . 0.990 ?
C52 H52B . 0.990 ?
C52 C53 . 1.505(17) ?
C53 H53A . 0.980 ?
C53 H53B . 0.980 ?
C53 H53C . 0.980 ?
B1 H1 . 1.000 ?
B11 H11 . 1.000 ?

loop_
_geom_torsion_atom_site_label_1
_geom_torsion_atom_site_label_2
_geom_torsion_atom_site_label_3
_geom_torsion_atom_site_label_4
_geom_torsion_site_symmetry_1
_geom_torsion_site_symmetry_2
_geom_torsion_site_symmetry_3
_geom_torsion_site_symmetry_4
_geom_torsion
_geom_torsion_publ_flag
S1 W1 S2 W2 . . . . -88.89(17) ?
S3 W1 S2 W2 . . . . 18.56(17) ?
N2 W1 S2 W2 . . . . 124.3(13) ?
N4 W1 S2 W2 . . . . -178.9(4) ?
N6 W1 S2 W2 . . . . 104.7(3) ?
S3 W2 S2 W1 . . . . -18.41(17) ?
S4 W2 S2 W1 . . . . 94.2(3) ?
S5 W2 S2 W1 . . . . -99.5(3) ?
S8 W2 S2 W1 . . . . -166.1(2) ?
S1 W1 S3 W2 . . . . 87.46(18) ?
S2 W1 S3 W2 . . . . -18.51(17) ?
N2 W1 S3 W2 . . . . 177.8(4) ?
N4 W1 S3 W2 . . . . -131.9(12) ?
N6 W1 S3 W2 . . . . -104.0(4) ?
S2 W2 S3 W1 . . . . 18.40(17) ?
S4 W2 S3 W1 . . . . -94.2(4) ?
S5 W2 S3 W1 . . . . 161.72(19) ?
S8 W2 S3 W1 . . . . 104.8(3) ?
S2 W2 S5 S6 . . . . -63.3(5) ?
S3 W2 S5 S6 . . . . -152.4(4) ?
S4 W2 S5 S6 . . . . 103.1(5) ?
S8 W2 S5 S6 . . . . 1.4(4) ?
W2 S5 S6 S7 . . . . -34.9(5) ?
S5 S6 S7 S8 . . . . 55.6(5) ?
S6 S7 S8 W2 . . . . -58.5(5) ?
S2 W2 S8 S7 . . . . 179.0(4) ?
S3 W2 S8 S7 . . . . 86.4(4) ?
S4 W2 S8 S7 . . . . -75.1(5) ?
S5 W2 S8 S7 . . . . 31.7(4) ?
S13 W4 S12 W3 . . . . 20.11(18) ?
S14 W4 S12 W3 . . . . -90.8(3) ?
S15 W4 S12 W3 . . . . 108.5(3) ?
S18 W4 S12 W3 . . . . 166.5(2) ?
S11 W3 S12 W4 . . . . 87.64(17) ?
S13 W3 S12 W4 . . . . -20.16(18) ?
N12 W3 S12 W4 . . . . -129.7(17) ?
N14 W3 S12 W4 . . . . 179.9(4) ?
N16 W3 S12 W4 . . . . -104.9(4) ?
S11 W3 S13 W4 . . . . -85.13(18) ?
S12 W3 S13 W4 . . . . 20.19(18) ?
N12 W3 S13 W4 . . . . -173.4(4) ?
N14 W3 S13 W4 . . . . 131.5(11) ?
N16 W3 S13 W4 . . . . 105.2(4) ?
S12 W4 S13 W3 . . . . -20.20(18) ?
S14 W4 S13 W3 . . . . 93.3(3) ?
S15 W4 S13 W3 . . . . -162.8(2) ?
S18 W4 S13 W3 . . . . -104.4(4) ?
S12 W4 S15 S16 . . . . 62.9(6) ?
S13 W4 S15 S16 . . . . 158.2(5) ?
S14 W4 S15 S16 . . . . -98.2(6) ?
S18 W4 S15 S16 . . . . 6.1(5) ?
W4 S15 S16 S17 . . . . 27.4(8) ?
S15 S16 S17 S18 . . . . -53.0(7) ?
S16 S17 S18 W4 . . . . 62.4(6) ?
S12 W4 S18 S17 . . . . 175.6(5) ?
S13 W4 S18 S17 . . . . -93.2(5) ?
S14 W4 S18 S17 . . . . 69.1(5) ?
S15 W4 S18 S17 . . . . -35.2(5) ?
C3 N1 N2 W1 . . . . 178.3(12) ?
C3 N1 N2 C1 . . . . 4(2) ?
B1 N1 N2 W1 . . . . -6(2) ?
B1 N1 N2 C1 . . . . 179.7(16) ?
S1 W1 N2 N1 . . . . -122.9(12) ?
S1 W1 N2 C1 . . . . 50.1(15) ?
S2 W1 N2 N1 . . . . 25(2) ?
S2 W1 N2 C1 . . . . -162.3(11) ?
S3 W1 N2 N1 . . . . 133.0(13) ?
S3 W1 N2 C1 . . . . -54.0(15) ?
N4 W1 N2 N1 . . . . -32.4(13) ?
N4 W1 N2 C1 . . . . 140.6(16) ?
N6 W1 N2 N1 . . . . 44.8(12) ?
N6 W1 N2 C1 . . . . -142.2(16) ?
C8 N3 N4 W1 . . . . -178.5(11) ?
C8 N3 N4 C6 . . . . -1.4(19) ?
B1 N3 N4 W1 . . . . 4(2) ?
B1 N3 N4 C6 . . . . -179.2(16) ?
S1 W1 N4 N3 . . . . 124.7(12) ?
S1 W1 N4 C6 . . . . -51.6(17) ?
S2 W1 N4 N3 . . . . -133.0(12) ?
S2 W1 N4 C6 . . . . 50.7(16) ?
S3 W1 N4 N3 . . . . -17(2) ?
S3 W1 N4 C6 . . . . 166.4(12) ?
N2 W1 N4 N3 . . . . 33.0(12) ?
N2 W1 N4 C6 . . . . -143.3(17) ?
N6 W1 N4 N3 . . . . -46.1(12) ?
N6 W1 N4 C6 . . . . 137.6(17) ?
C13 N5 N6 W1 . . . . 176.1(12) ?
C13 N5 N6 C11 . . . . -4.1(19) ?
B1 N5 N6 W1 . . . . -5.3(19) ?
B1 N5 N6 C11 . . . . 174.5(15) ?
S1 W1 N6 N5 . . . . 12(2) ?
S1 W1 N6 C11 . . . . -167.5(12) ?
S2 W1 N6 N5 . . . . 135.5(12) ?
S2 W1 N6 C11 . . . . -44.3(16) ?
S3 W1 N6 N5 . . . . -123.0(12) ?
S3 W1 N6 C11 . . . . 57.3(16) ?
N2 W1 N6 N5 . . . . -38.8(12) ?
N2 W1 N6 C11 . . . . 141.4(17) ?
N4 W1 N6 N5 . . . . 48.0(12) ?
N4 W1 N6 C11 . . . . -131.8(17) ?
C33 N11 N12 W3 . . . . 178.9(13) ?
C33 N11 N12 C31 . . . . 2(2) ?
B11 N11 N12 W3 . . . . -3(2) ?
B11 N11 N12 C31 . . . . -179.9(17) ?
S11 W3 N12 N11 . . . . 132.0(13) ?
S11 W3 N12 C31 . . . . -52.0(18) ?
S12 W3 N12 N11 . . . . -12(3) ?
S12 W3 N12 C31 . . . . 164.4(14) ?
S13 W3 N12 N11 . . . . -123.1(13) ?
S13 W3 N12 C31 . . . . 52.9(18) ?
N14 W3 N12 N11 . . . . 39.2(14) ?
N14 W3 N12 C31 . . . . -144.7(19) ?
N16 W3 N12 N11 . . . . -36.7(13) ?
N16 W3 N12 C31 . . . . 139.4(19) ?
C38 N13 N14 W3 . . . . 174.1(11) ?
C38 N13 N14 C36 . . . . 0.0(18) ?
B11 N13 N14 W3 . . . . -10.2(19) ?
B11 N13 N14 C36 . . . . 175.7(14) ?
S11 W3 N14 N13 . . . . -120.8(12) ?
S11 W3 N14 C36 . . . . 51.4(15) ?
S12 W3 N14 N13 . . . . 137.7(12) ?
S12 W3 N14 C36 . . . . -50.2(15) ?
S13 W3 N14 N13 . . . . 24(2) ?
S13 W3 N14 C36 . . . . -163.9(11) ?
N12 W3 N14 N13 . . . . -31.3(12) ?
N12 W3 N14 C36 . . . . 140.9(16) ?
N16 W3 N14 N13 . . . . 51.2(12) ?
N16 W3 N14 C36 . . . . -136.6(16) ?
C43 N15 N16 W3 . . . . -171.9(11) ?
C43 N15 N16 C41 . . . . 2.8(19) ?
B11 N15 N16 W3 . . . . 8.8(19) ?
B11 N15 N16 C41 . . . . -176.5(15) ?
S11 W3 N16 N15 . . . . -18(3) ?
S11 W3 N16 C41 . . . . 169.0(13) ?
S12 W3 N16 N15 . . . . -140.2(12) ?
S12 W3 N16 C41 . . . . 46.9(17) ?
S13 W3 N16 N15 . . . . 118.4(12) ?
S13 W3 N16 C41 . . . . -54.5(17) ?
N12 W3 N16 N15 . . . . 33.8(12) ?
N12 W3 N16 C41 . . . . -139.1(18) ?
N14 W3 N16 N15 . . . . -51.8(12) ?
N14 W3 N16 C41 . . . . 135.3(18) ?
W1 N2 C1 C2 . . . . -179.9(12) ?
W1 N2 C1 C4 . . . . 4(3) ?
N1 N2 C1 C2 . . . . -6(2) ?
N1 N2 C1 C4 . . . . 177.3(17) ?
N2 C1 C2 C3 . . . . 6(2) ?
C4 C1 C2 C3 . . . . -177.3(17) ?
N2 N1 C3 C2 . . . . 0(2) ?
N2 N1 C3 C5 . . . . 174.9(18) ?
B1 N1 C3 C2 . . . . -175.2(18) ?
B1 N1 C3 C5 . . . . 0(3) ?
C1 C2 C3 N1 . . . . -4(2) ?
C1 C2 C3 C5 . . . . -178.6(18) ?
W1 N4 C6 C7 . . . . 175.3(13) ?
W1 N4 C6 C9 . . . . 0(3) ?
N3 N4 C6 C7 . . . . -1(2) ?
N3 N4 C6 C9 . . . . -177.1(17) ?
N4 C6 C7 C8 . . . . 4(2) ?
C9 C6 C7 C8 . . . . 179.1(19) ?
C6 C7 C8 N3 . . . . -5(2) ?
C6 C7 C8 C10 . . . . -180(2) ?
N4 N3 C8 C7 . . . . 4(2) ?
N4 N3 C8 C10 . . . . 179.5(17) ?
B1 N3 C8 C7 . . . . -179.0(19) ?
B1 N3 C8 C10 . . . . -3(3) ?
W1 N6 C11 C12 . . . . -177.6(13) ?
W1 N6 C11 C14 . . . . 2(3) ?
N5 N6 C11 C12 . . . . 3(2) ?
N5 N6 C11 C14 . . . . -177.7(17) ?
N6 C11 C12 C13 . . . . 0(2) ?
C14 C11 C12 C13 . . . . -179.8(18) ?
C11 C12 C13 N5 . . . . -2(2) ?
C11 C12 C13 C15 . . . . -180(2) ?
N6 N5 C13 C12 . . . . 4(2) ?
N6 N5 C13 C15 . . . . -178.3(17) ?
B1 N5 C13 C12 . . . . -174.2(18) ?
B1 N5 C13 C15 . . . . 3(3) ?
C18 N7 C16 C17 . . . . 61(3) ?
C20 N7 C16 C17 . . . . 179(3) ?
C22 N7 C16 C17 . . . . -62(3) ?
C16 N7 C18 C19 . . . . 174(3) ?
C20 N7 C18 C19 . . . . 57(3) ?
C22 N7 C18 C19 . . . . -65(3) ?
C16 N7 C20 C21 . . . . -70(3) ?
C18 N7 C20 C21 . . . . 50(3) ?
C22 N7 C20 C21 . . . . 172(2) ?
C16 N7 C22 C23 . . . . -65(3) ?
C18 N7 C22 C23 . . . . 172(3) ?
C20 N7 C22 C23 . . . . 51(3) ?
W3 N12 C31 C32 . . . . -179.0(13) ?
W3 N12 C31 C34 . . . . 9(3) ?
N11 N12 C31 C32 . . . . -2(2) ?
N11 N12 C31 C34 . . . . -174.9(19) ?
N12 C31 C32 C33 . . . . 2(2) ?
C34 C31 C32 C33 . . . . 174(2) ?
N12 N11 C33 C32 . . . . -1(2) ?
N12 N11 C33 C35 . . . . -179.9(17) ?
B11 N11 C33 C32 . . . . -178.7(18) ?
B11 N11 C33 C35 . . . . 2(3) ?
C31 C32 C33 N11 . . . . -1(2) ?
C31 C32 C33 C35 . . . . 178(2) ?
W3 N14 C36 C37 . . . . -173.2(12) ?
W3 N14 C36 C39 . . . . 3(3) ?
N13 N14 C36 C37 . . . . 0.0(18) ?
N13 N14 C36 C39 . . . . 176.0(16) ?
N14 C36 C37 C38 . . . . 0.0(19) ?
C39 C36 C37 C38 . . . . -175.8(18) ?
N14 N13 C38 C37 . . . . 0.0(19) ?
N14 N13 C38 C40 . . . . 178.2(15) ?
B11 N13 C38 C37 . . . . -175.1(16) ?
B11 N13 C38 C40 . . . . 3(3) ?
C36 C37 C38 N13 . . . . 0(2) ?
C36 C37 C38 C40 . . . . -178.1(17) ?
W3 N16 C41 C42 . . . . 173.3(12) ?
W3 N16 C41 C44 . . . . -8(3) ?
N15 N16 C41 C42 . . . . 0(2) ?
N15 N16 C41 C44 . . . . 178.4(17) ?
N16 C41 C42 C43 . . . . -2(2) ?
C44 C41 C42 C43 . . . . 179.0(17) ?
N16 N15 C43 C42 . . . . -4(2) ?
N16 N15 C43 C45 . . . . 177.6(15) ?
B11 N15 C43 C42 . . . . 174.8(16) ?
B11 N15 C43 C45 . . . . -3(3) ?
C41 C42 C43 N15 . . . . 4(2) ?
C41 C42 C43 C45 . . . . -178.1(18) ?
C48 N17 C46 C47 . . . . -178(2) ?
C50 N17 C46 C47 . . . . -59(3) ?
C52 N17 C46 C47 . . . . 60(3) ?
C46 N17 C48 C49 . . . . -179(2) ?
C50 N17 C48 C49 . . . . 61(2) ?
C52 N17 C48 C49 . . . . -57(3) ?
C46 N17 C50 C51 . . . . -61(2) ?
C48 N17 C50 C51 . . . . 57(2) ?
C52 N17 C50 C51 . . . . 178(2) ?
C46 N17 C52 C53 . . . . 51(2) ?
C48 N17 C52 C53 . . . . -69(2) ?
C50 N17 C52 C53 . . . . 173(2) ?
N4 N3 B1 N1 . . . . -59(2) ?
N4 N3 B1 N5 . . . . 61(2) ?
C8 N3 B1 N1 . . . . 124(2) ?
C8 N3 B1 N5 . . . . -116(2) ?
N2 N1 B1 N3 . . . . 61(2) ?
N2 N1 B1 N5 . . . . -59(2) ?
C3 N1 B1 N3 . . . . -124.8(18) ?
C3 N1 B1 N5 . . . . 115.8(18) ?
N6 N5 B1 N1 . . . . 64(2) ?
N6 N5 B1 N3 . . . . -58.8(19) ?
C13 N5 B1 N1 . . . . -118(2) ?
C13 N5 B1 N3 . . . . 119(2) ?
N16 N15 B11 N11 . . . . -66(2) ?
N16 N15 B11 N13 . . . . 54.3(19) ?
C43 N15 B11 N11 . . . . 114.5(19) ?
C43 N15 B11 N13 . . . . -124.8(18) ?
N12 N11 B11 N13 . . . . -55(2) ?
N12 N11 B11 N15 . . . . 64(2) ?
C33 N11 B11 N13 . . . . 123(2) ?
C33 N11 B11 N15 . . . . -118(2) ?
N14 N13 B11 N11 . . . . 63.1(19) ?
N14 N13 B11 N15 . . . . -56.5(19) ?
C38 N13 B11 N11 . . . . -122.2(18) ?
C38 N13 B11 N15 . . . . 118.2(18) ?
